data_7123383
loop_
_publ_author_name
'Zou, Jian'
'Chen, Guo-Dong'
'Zhao, Huan'
'Wang, Xiao-Xia'
'Zhang, Zaijun'
'Qu, Yi-Bo'
'He, Rong-Rong'
'So, Kwok-Fai'
'Yao, Xin-Sheng'
'Gao, Hao'

_publ_section_title
;
 Triangeliphthalides A-D: Bioactive Phthalide Trimers with New Skeletons
 from Angelica sinensis and Their Production Mechanism
;
_journal_name_full 'Chemical Communications'
_journal_paper_doi 10.1039/C9CC02681A
_journal_year 2019
_chemical_formula_moiety 'C36 H40 O6'
_chemical_formula_sum 'C36 H40 O6'
_chemical_formula_weight 568.68
_chemical_name_systematic 'triangeliphthalide A'
_space_group_crystal_system monoclinic
_space_group_IT_number 9
_space_group_name_Hall 'C -2yc'
_space_group_name_H-M_alt 'C 1 c 1'
_symmetry_space_group_name_Hall 'C -2yc'
_symmetry_space_group_name_H-M 'C 1 c 1'
_atom_sites_solution_hydrogens geom
_audit_creation_date 2018-12-05
_audit_creation_method
;
Olex2 1.2
(compiled 2016.02.19 svn.r3266 for OlexSys, GUI svn.r5155)
;
_audit_update_record
;
2018-12-05 deposited with the CCDC.    2019-04-30 downloaded from the CCDC.
;
_cell_angle_alpha 90
_cell_angle_beta 102.221(9)
_cell_angle_gamma 90
_cell_formula_units_Z 4
_cell_length_a 13.1653(12)
_cell_length_b 27.523(2)
_cell_length_c 8.5035(7)
_cell_measurement_reflns_used 11555
_cell_measurement_temperature 173.00(10)
_cell_measurement_theta_max 62.9330
_cell_measurement_theta_min 3.7890
_cell_volume 3011.4(4)
_computing_cell_refinement
;
CrysAlisPro, Agilent Technologies,
Version 1.171.37.35 (release 13-08-2014 CrysAlis171 .NET)
(compiled Aug 13 2014,18:06:01)
;
_computing_data_collection
;
CrysAlisPro, Agilent Technologies,
Version 1.171.37.35 (release 13-08-2014 CrysAlis171 .NET)
(compiled Aug 13 2014,18:06:01)
;
_computing_data_reduction
;
CrysAlisPro, Agilent Technologies,
Version 1.171.37.35 (release 13-08-2014 CrysAlis171 .NET)
(compiled Aug 13 2014,18:06:01)
;
_computing_molecular_graphics 'Olex2 (Dolomanov et al., 2009)'
_computing_publication_material 'Olex2 (Dolomanov et al., 2009)'
_computing_structure_refinement 'ShelXL (Sheldrick, 2015)'
_computing_structure_solution 'ShelXS (Sheldrick, 2008)'
_diffrn_ambient_environment N~2~
_diffrn_ambient_temperature 173.00(10)
_diffrn_detector 'CCD plate'
_diffrn_detector_area_resol_mean 16.0288
_diffrn_detector_type Sapphire3
_diffrn_measured_fraction_theta_full 0.993
_diffrn_measured_fraction_theta_max 0.993
_diffrn_measurement_details
;
#__ type_ start__ end____ width___ exp.time_
  1 omega  -83.00   -8.00   1.0000    1.0000
omega____ theta____ kappa____ phi______ frames
    -      -32.9934  113.0000 -175.0000 75

#__ type_ start__ end____ width___ exp.time_
  2 omega  -63.00   37.00   1.0000    1.0000
omega____ theta____ kappa____ phi______ frames
    -      -32.9934   77.0000  150.0000 100

#__ type_ start__ end____ width___ exp.time_
  3 omega   13.00  102.00   1.0000    1.0000
omega____ theta____ kappa____ phi______ frames
    -       32.9934   57.0000  120.0000 89

#__ type_ start__ end____ width___ exp.time_
  4 omega  -36.00   54.00   1.0000    1.0000
omega____ theta____ kappa____ phi______ frames
    -       32.9934  -57.0000  -90.0000 90

#__ type_ start__ end____ width___ exp.time_
  5 omega   13.00  102.00   1.0000    1.0000
omega____ theta____ kappa____ phi______ frames
    -       32.9934   57.0000  -90.0000 89

#__ type_ start__ end____ width___ exp.time_
  6 omega  -11.00  106.00   1.0000    1.0000
omega____ theta____ kappa____ phi______ frames
    -       32.9934   19.0000   90.0000 117

#__ type_ start__ end____ width___ exp.time_
  7 omega   19.00  125.00   1.0000    1.9350
omega____ theta____ kappa____ phi______ frames
    -       90.5000  -84.0000  172.2710 106

#__ type_ start__ end____ width___ exp.time_
  8 omega   19.00  129.00   1.0000    1.9350
omega____ theta____ kappa____ phi______ frames
    -       90.5000  -93.0000   65.7242 110

#__ type_ start__ end____ width___ exp.time_
  9 omega   18.00   69.00   1.0000    1.9350
omega____ theta____ kappa____ phi______ frames
    -       90.5000  -30.0000  -60.0000 51

#__ type_ start__ end____ width___ exp.time_
 10 omega   19.00   77.00   1.0000    1.9350
omega____ theta____ kappa____ phi______ frames
    -       90.5000  -45.0000 -120.0000 58

#__ type_ start__ end____ width___ exp.time_
 11 omega   69.00  159.00   1.0000    1.9350
omega____ theta____ kappa____ phi______ frames
    -       90.5000   61.0000  -60.0000 90

#__ type_ start__ end____ width___ exp.time_
 12 omega   19.00   77.00   1.0000    1.9350
omega____ theta____ kappa____ phi______ frames
    -       90.5000  -45.0000   30.0000 58

#__ type_ start__ end____ width___ exp.time_
 13 omega   69.00  159.00   1.0000    1.9350
omega____ theta____ kappa____ phi______ frames
    -       90.5000   61.0000  -30.0000 90

#__ type_ start__ end____ width___ exp.time_
 14 omega   18.00   90.00   1.0000    1.9350
omega____ theta____ kappa____ phi______ frames
    -       90.5000 -111.0000    0.0000 72

#__ type_ start__ end____ width___ exp.time_
 15 omega   19.00  129.00   1.0000    1.9350
omega____ theta____ kappa____ phi______ frames
    -       90.5000  -92.0000  -32.1005 110

#__ type_ start__ end____ width___ exp.time_
 16 omega   69.00  159.00   1.0000    1.9350
omega____ theta____ kappa____ phi______ frames
    -       90.5000   61.0000  120.0000 90

#__ type_ start__ end____ width___ exp.time_
 17 omega   19.00   83.00   1.0000    1.9350
omega____ theta____ kappa____ phi______ frames
    -       90.5000  -94.0000  150.0000 64

#__ type_ start__ end____ width___ exp.time_
 18 omega   18.00   69.00   1.0000    1.9350
omega____ theta____ kappa____ phi______ frames
    -       90.5000  -30.0000   90.0000 51

#__ type_ start__ end____ width___ exp.time_
 19 omega   79.00  163.00   1.0000    1.9350
omega____ theta____ kappa____ phi______ frames
    -       90.5000  111.0000 -120.0000 84

#__ type_ start__ end____ width___ exp.time_
 20 omega   19.00   83.00   1.0000    1.9350
omega____ theta____ kappa____ phi______ frames
    -       90.5000  -94.0000 -150.0000 64

#__ type_ start__ end____ width___ exp.time_
 21 omega   79.00  163.00   1.0000    1.9350
omega____ theta____ kappa____ phi______ frames
    -       90.5000  111.0000   30.0000 84

#__ type_ start__ end____ width___ exp.time_
 22 omega   17.00  144.00   1.0000    1.9350
omega____ theta____ kappa____ phi______ frames
    -       90.5000  -15.0000  120.0000 127

#__ type_ start__ end____ width___ exp.time_
 23 omega   17.00  144.00   1.0000    1.9350
omega____ theta____ kappa____ phi______ frames
    -       90.5000  -15.0000  120.0000 127

#__ type_ start__ end____ width___ exp.time_
 24 omega   60.00  161.00   1.0000    1.9350
omega____ theta____ kappa____ phi______ frames
    -       90.5000   77.0000   90.0000 101

#__ type_ start__ end____ width___ exp.time_
 25 omega   79.00  163.00   1.0000    1.9350
omega____ theta____ kappa____ phi______ frames
    -       90.5000  111.0000 -150.0000 84

#__ type_ start__ end____ width___ exp.time_
 26 omega   22.00  112.00   1.0000    1.9350
omega____ theta____ kappa____ phi______ frames
    -       90.5000  -61.0000  120.0000 90

#__ type_ start__ end____ width___ exp.time_
 27 omega   18.00  163.00   1.0000    1.9350
omega____ theta____ kappa____ phi______ frames
    -       90.5000    0.0000  -90.0000 145

#__ type_ start__ end____ width___ exp.time_
 28 omega   19.00  129.00   1.0000    1.9350
omega____ theta____ kappa____ phi______ frames
    -       90.5000  -92.0000 -127.3262 110

#__ type_ start__ end____ width___ exp.time_
 29 omega   69.00  159.00   1.0000    1.9350
omega____ theta____ kappa____ phi______ frames
    -       90.5000   61.0000 -150.0000 90

#__ type_ start__ end____ width___ exp.time_
 30 omega   62.00  160.00   1.0000    1.9350
omega____ theta____ kappa____ phi______ frames
    -       90.5000   75.0000 -131.1121 98

#__ type_ start__ end____ width___ exp.time_
 31 omega   19.00   77.00   1.0000    1.9350
omega____ theta____ kappa____ phi______ frames
    -       90.5000  -45.0000    0.0000 58

#__ type_ start__ end____ width___ exp.time_
 32 omega   19.00   83.00   1.0000    1.9350
omega____ theta____ kappa____ phi______ frames
    -       90.5000  -94.0000  -90.0000 64

#__ type_ start__ end____ width___ exp.time_
 33 omega   19.00   83.00   1.0000    1.9350
omega____ theta____ kappa____ phi______ frames
    -       90.5000  -94.0000  -60.0000 64

#__ type_ start__ end____ width___ exp.time_
 34 omega   19.00  129.00   1.0000    1.9350
omega____ theta____ kappa____ phi______ frames
    -       90.5000  -93.0000  177.4750 110

#__ type_ start__ end____ width___ exp.time_
 35 omega -109.00  -57.00   1.0000    1.0000
omega____ theta____ kappa____ phi______ frames
    -      -32.9934 -178.0000  -90.0000 52

#__ type_ start__ end____ width___ exp.time_
 36 omega    3.00  103.00   1.0000    1.0000
omega____ theta____ kappa____ phi______ frames
    -       32.9934   77.0000  -30.0000 100

#__ type_ start__ end____ width___ exp.time_
 37 omega   35.00  109.00   1.0000    1.0000
omega____ theta____ kappa____ phi______ frames
    -       32.9934  178.0000  120.0000 74

#__ type_ start__ end____ width___ exp.time_
 38 omega    3.00  103.00   1.0000    1.0000
omega____ theta____ kappa____ phi______ frames
    -       32.9934   77.0000   30.0000 100

#__ type_ start__ end____ width___ exp.time_
 39 omega   13.00  102.00   1.0000    1.0000
omega____ theta____ kappa____ phi______ frames
    -       32.9934   57.0000 -150.0000 89
;
_diffrn_measurement_device 'four-circle diffractometer'
_diffrn_measurement_device_type 'Xcalibur, Sapphire3, Gemini ultra'
_diffrn_measurement_method '\w scans'
_diffrn_orient_matrix_UB_11 0.0765860000
_diffrn_orient_matrix_UB_12 -0.0414132000
_diffrn_orient_matrix_UB_13 -0.0177490000
_diffrn_orient_matrix_UB_21 0.0905253000
_diffrn_orient_matrix_UB_22 0.0362696000
_diffrn_orient_matrix_UB_23 0.0325325000
_diffrn_orient_matrix_UB_31 0.0167569000
_diffrn_orient_matrix_UB_32 -0.0101847000
_diffrn_orient_matrix_UB_33 0.1814318000
_diffrn_radiation_monochromator mirror
_diffrn_radiation_probe x-ray
_diffrn_radiation_type CuK\a
_diffrn_radiation_wavelength 1.54184
_diffrn_reflns_av_R_equivalents 0.0895
_diffrn_reflns_av_unetI/netI 0.0402
_diffrn_reflns_Laue_measured_fraction_full 0.993
_diffrn_reflns_Laue_measured_fraction_max 0.993
_diffrn_reflns_limit_h_max 15
_diffrn_reflns_limit_h_min -15
_diffrn_reflns_limit_k_max 31
_diffrn_reflns_limit_k_min -31
_diffrn_reflns_limit_l_max 9
_diffrn_reflns_limit_l_min -8
_diffrn_reflns_number 23463
_diffrn_reflns_point_group_measured_fraction_full 0.850
_diffrn_reflns_point_group_measured_fraction_max 0.850
_diffrn_reflns_theta_full 63.139
_diffrn_reflns_theta_max 63.139
_diffrn_reflns_theta_min 3.211
_diffrn_source 'sealed X-ray tube'
_diffrn_source_type 'Enhance Ultra (Cu) X-ray Source'
_exptl_absorpt_coefficient_mu 0.676
_exptl_absorpt_correction_T_max 1.00000
_exptl_absorpt_correction_T_min 0.89595
_exptl_absorpt_correction_type multi-scan
_exptl_absorpt_process_details
;
CrysAlisPro, Agilent Technologies,
Version 1.171.37.35 (release 13-08-2014 CrysAlis171 .NET)
(compiled Aug 13 2014,18:06:01)
Empirical absorption correction using spherical harmonics,
 implemented in SCALE3 ABSPACK scaling algorithm.
;
_exptl_crystal_density_diffrn 1.254
_exptl_crystal_density_method 'not measured'
_exptl_crystal_F_000 1216
_exptl_crystal_recrystallization_method 'Re-crystallisation from solvent: MeOH'
_refine_diff_density_max 0.186
_refine_diff_density_min -0.206
_refine_diff_density_rms 0.042
_refine_ls_abs_structure_details
;
 Flack x determined using 1448 quotients [(I+)-(I-)]/[(I+)+(I-)]
 (Parsons, Flack and Wagner, Acta Cryst. B69 (2013) 249-259).
;
_refine_ls_abs_structure_Flack 0.27(16)
_refine_ls_extinction_method none
_refine_ls_goodness_of_fit_ref 1.067
_refine_ls_hydrogen_treatment constr
_refine_ls_matrix_type full
_refine_ls_number_parameters 382
_refine_ls_number_reflns 4147
_refine_ls_number_restraints 2
_refine_ls_restrained_S_all 1.066
_refine_ls_R_factor_all 0.0521
_refine_ls_R_factor_gt 0.0502
_refine_ls_shift/su_max 0.000
_refine_ls_shift/su_mean 0.000
_refine_ls_structure_factor_coef Fsqd
_refine_ls_weighting_details 'w=1/[\s^2^(Fo^2^)+(0.0431P)^2^+3.9175P] where P=(Fo^2^+2Fc^2^)/3'
_refine_ls_weighting_scheme calc
_refine_ls_wR_factor_gt 0.1191
_refine_ls_wR_factor_ref 0.1208
_reflns_Friedel_coverage 0.708
_reflns_Friedel_fraction_full 0.707
_reflns_Friedel_fraction_max 0.707
_reflns_number_gt 3980
_reflns_number_total 4147
_reflns_threshold_expression 'I > 2\s(I)'
_cod_data_source_file c9cc02681a2.cif
_cod_data_source_block GAOHAO41
_cod_original_cell_volume 3011.5(5)
_cod_database_code 7123383
_shelx_space_group_comment
;
The symmetry employed for this shelxl refinement is uniquely defined
by the following loop, which should always be used as a source of
symmetry information in preference to the above space-group names.
They are only intended as comments.
;
_reflns_odcompleteness_completeness 97.95
_reflns_odcompleteness_iscentric 1
_reflns_odcompleteness_theta 63.60
_olex2_refinement_description
;
1. Fixed Uiso
 At 1.2 times of:
  All C(H) groups, All C(H,H) groups
 At 1.5 times of:
  All C(H,H,H) groups
2.a Ternary CH refined with riding coordinates:
 C9'(H9'), C3'(H3'), C9"(H9"), C4'(H4')
2.b Secondary CH2 refined with riding coordinates:
 C5'(H5'A,H5'B), C10'(H10A,H10B), C6'(H6'A,H6'B), C10"(H10C,H10D), C10(H10E,
 H10F), C5(H5A,H5B), C6(H6A,H6B), C11(H11A,H11B), C11"(H11C,H11D), C11'(H11E,
 H11F)
2.c Aromatic/amide H refined with riding coordinates:
 C9(H9), C5"(H5"), C3"(H3"), C3(H3), C6"(H6"), C4"(H4"), C4(H4)
2.d Idealised Me refined as rotating group:
 C12'(H12A,H12B,H12C), C12"(H12D,H12E,H12F), C12(H12G,H12H,H12I)
;
_shelx_shelxl_version_number 2014/7
_olex2_submission_special_instructions 'No special instructions were received'

loop_
_space_group_symop_operation_xyz
'x, y, z'
'x, -y, z+1/2'
'x+1/2, y+1/2, z'
'x+1/2, -y+1/2, z+1/2'

loop_
_atom_site_label
_atom_site_type_symbol
_atom_site_fract_x
_atom_site_fract_y
_atom_site_fract_z
_atom_site_U_iso_or_equiv
_atom_site_adp_type
_atom_site_occupancy
_atom_site_site_symmetry_order
_atom_site_calc_flag
_atom_site_refinement_flags_posn
O2 O -0.2031(2) -0.13405(13) -0.3375(4) 0.0452(9) Uani 1 1 d .
O2' O 0.1150(2) -0.08650(11) -0.4455(4) 0.0373(7) Uani 1 1 d .
O2" O 0.3444(3) -0.12806(11) -0.0405(4) 0.0420(8) Uani 1 1 d .
O1' O 0.2766(2) -0.05515(12) -0.3874(4) 0.0380(8) Uani 1 1 d .
O1 O -0.1622(3) -0.05819(14) -0.2538(5) 0.0596(11) Uani 1 1 d .
O1" O 0.4333(4) -0.17374(15) -0.1837(5) 0.0669(12) Uani 1 1 d .
C1' C 0.2008(3) -0.06740(15) -0.3399(5) 0.0314(10) Uani 1 1 d .
C7" C 0.4510(3) -0.06000(17) -0.0011(5) 0.0368(11) Uani 1 1 d .
C5' C 0.1368(4) -0.10807(18) 0.1028(6) 0.0430(12) Uani 1 1 d .
H5'A H 0.1118 -0.1135 0.2008 0.052 Uiso 1 1 calc R
H5'B H 0.1721 -0.1373 0.0800 0.052 Uiso 1 1 calc R
C9 C -0.2212(4) -0.21063(19) -0.4664(6) 0.0452(12) Uani 1 1 d .
H9 H -0.1970 -0.2321 -0.5346 0.054 Uiso 1 1 calc R
C1" C 0.4265(4) -0.13628(19) -0.1138(6) 0.0466(13) Uani 1 1 d .
C5" C 0.5954(4) -0.0079(2) 0.0053(7) 0.0531(14) Uani 1 1 d .
H5" H 0.6304 0.0210 0.0364 0.064 Uiso 1 1 calc R
C7 C -0.0820(3) -0.14938(17) -0.5021(6) 0.0372(11) Uani 1 1 d .
C8" C 0.3521(4) -0.07976(16) 0.0312(6) 0.0339(10) Uani 1 1 d .
C2' C 0.1780(3) -0.06783(15) -0.1801(6) 0.0328(10) Uani 1 1 d .
C8 C -0.1743(4) -0.16876(17) -0.4418(6) 0.0396(11) Uani 1 1 d .
C8' C 0.0425(3) -0.10453(17) -0.3527(6) 0.0348(10) Uani 1 1 d .
C3" C 0.5908(4) -0.0851(2) -0.1283(6) 0.0527(14) Uani 1 1 d .
H3" H 0.6204 -0.1077 -0.1864 0.063 Uiso 1 1 calc R
C3 C -0.0947(4) -0.05736(18) -0.5720(7) 0.0501(14) Uani 1 1 d .
H3 H -0.0770 -0.0253 -0.5450 0.060 Uiso 1 1 calc R
C7' C 0.0856(3) -0.08812(16) -0.1849(6) 0.0348(10) Uani 1 1 d .
C6" C 0.4999(4) -0.01636(19) 0.0463(6) 0.0444(12) Uani 1 1 d .
H6" H 0.4702 0.0065 0.1034 0.053 Uiso 1 1 calc R
C2 C -0.0722(3) -0.09580(16) -0.4449(6) 0.0373(11) Uani 1 1 d .
C9' C 0.0244(3) -0.16018(17) -0.3827(6) 0.0375(11) Uani 1 1 d .
H9' H 0.0091 -0.1746 -0.2849 0.045 Uiso 1 1 calc R
C10' C 0.1102(4) -0.18947(18) -0.4295(7) 0.0480(13) Uani 1 1 d .
H10A H 0.1718 -0.1876 -0.3438 0.058 Uiso 1 1 calc R
H10B H 0.1271 -0.1754 -0.5254 0.058 Uiso 1 1 calc R
C2" C 0.4952(4) -0.09380(19) -0.0855(6) 0.0429(12) Uani 1 1 d .
C6' C 0.0441(4) -0.09819(19) -0.0363(6) 0.0434(12) Uani 1 1 d .
H6'A H -0.0017 -0.1262 -0.0535 0.052 Uiso 1 1 calc R
H6'B H 0.0050 -0.0704 -0.0112 0.052 Uiso 1 1 calc R
C3' C 0.2481(3) -0.05142(16) -0.0288(5) 0.0326(10) Uani 1 1 d .
H3' H 0.2608 -0.0164 -0.0314 0.039 Uiso 1 1 calc R
C1 C -0.1480(4) -0.09186(17) -0.3346(7) 0.0445(12) Uani 1 1 d .
C10" C 0.3513(4) -0.12415(19) 0.3105(7) 0.0490(13) Uani 1 1 d .
H10C H 0.3485 -0.1529 0.2439 0.059 Uiso 1 1 calc R
H10D H 0.2973 -0.1271 0.3719 0.059 Uiso 1 1 calc R
C9" C 0.3280(4) -0.07982(17) 0.2013(6) 0.0389(11) Uani 1 1 d .
H9" H 0.3622 -0.0516 0.2600 0.047 Uiso 1 1 calc R
C10 C -0.3100(5) -0.2278(2) -0.3965(7) 0.0563(15) Uani 1 1 d .
H10E H -0.3358 -0.2009 -0.3426 0.068 Uiso 1 1 calc R
H10F H -0.2853 -0.2527 -0.3167 0.068 Uiso 1 1 calc R
C5 C -0.1649(4) -0.11930(19) -0.7791(7) 0.0472(12) Uani 1 1 d .
H5A H -0.1626 -0.1220 -0.8920 0.057 Uiso 1 1 calc R
H5B H -0.2349 -0.1272 -0.7680 0.057 Uiso 1 1 calc R
C6 C -0.0878(4) -0.15574(18) -0.6809(6) 0.0390(11) Uani 1 1 d .
H6A H -0.1098 -0.1886 -0.7123 0.047 Uiso 1 1 calc R
H6B H -0.0195 -0.1508 -0.7038 0.047 Uiso 1 1 calc R
C4' C 0.2133(3) -0.06606(17) 0.1282(6) 0.0374(11) Uani 1 1 d .
H4' H 0.1890 -0.0383 0.1825 0.045 Uiso 1 1 calc R
C11 C -0.3984(5) -0.2483(2) -0.5235(8) 0.0632(17) Uani 1 1 d .
H11A H -0.3727 -0.2756 -0.5763 0.076 Uiso 1 1 calc R
H11B H -0.4221 -0.2236 -0.6043 0.076 Uiso 1 1 calc R
C11" C 0.4589(5) -0.1226(2) 0.4298(8) 0.0624(16) Uani 1 1 d .
H11C H 0.4601 -0.0948 0.5006 0.075 Uiso 1 1 calc R
H11D H 0.4663 -0.1516 0.4959 0.075 Uiso 1 1 calc R
C4" C 0.6391(4) -0.0415(3) -0.0803(7) 0.0598(16) Uani 1 1 d .
H4" H 0.7027 -0.0347 -0.1064 0.072 Uiso 1 1 calc R
C12' C 0.1753(6) -0.2748(2) -0.4591(8) 0.073(2) Uani 1 1 d .
H12A H 0.2151 -0.2621 -0.5321 0.110 Uiso 1 1 calc GR
H12B H 0.1525 -0.3072 -0.4912 0.110 Uiso 1 1 calc GR
H12C H 0.2175 -0.2756 -0.3522 0.110 Uiso 1 1 calc GR
C12" C 0.5495(5) -0.1192(3) 0.3511(9) 0.075(2) Uani 1 1 d .
H12D H 0.5461 -0.1450 0.2742 0.113 Uiso 1 1 calc GR
H12E H 0.6127 -0.1219 0.4311 0.113 Uiso 1 1 calc GR
H12F H 0.5481 -0.0884 0.2973 0.113 Uiso 1 1 calc GR
C4 C -0.1401(4) -0.06845(19) -0.7242(7) 0.0499(13) Uani 1 1 d .
H4 H -0.1567 -0.0434 -0.7985 0.060 Uiso 1 1 calc R
C12 C -0.4901(6) -0.2652(2) -0.4537(11) 0.082(2) Uani 1 1 d .
H12G H -0.5473 -0.2734 -0.5397 0.123 Uiso 1 1 calc GR
H12H H -0.5105 -0.2396 -0.3902 0.123 Uiso 1 1 calc GR
H12I H -0.4701 -0.2933 -0.3871 0.123 Uiso 1 1 calc GR
C11' C 0.0811(5) -0.24254(19) -0.4618(8) 0.0580(16) Uani 1 1 d .
H11E H 0.0343 -0.2453 -0.5660 0.070 Uiso 1 1 calc R
H11F H 0.0445 -0.2539 -0.3811 0.070 Uiso 1 1 calc R

loop_
_atom_site_aniso_label
_atom_site_aniso_U_11
_atom_site_aniso_U_22
_atom_site_aniso_U_33
_atom_site_aniso_U_23
_atom_site_aniso_U_13
_atom_site_aniso_U_12
O2 0.0363(18) 0.053(2) 0.044(2) -0.0125(16) 0.0044(15) -0.0020(15)
O2' 0.0326(16) 0.0458(17) 0.0304(17) -0.0016(14) -0.0006(13) -0.0009(13)
O2" 0.048(2) 0.0401(17) 0.0353(19) -0.0026(15) 0.0024(15) 0.0029(15)
O1' 0.0307(17) 0.0453(18) 0.0371(19) 0.0025(14) 0.0051(14) -0.0017(13)
O1 0.0353(19) 0.058(2) 0.083(3) -0.024(2) 0.0084(19) 0.0011(16)
O1" 0.081(3) 0.058(2) 0.057(3) -0.011(2) 0.005(2) 0.024(2)
C1' 0.028(2) 0.028(2) 0.035(3) 0.0011(18) -0.0017(19) 0.0040(17)
C7" 0.031(2) 0.052(3) 0.025(2) 0.002(2) -0.0003(19) 0.002(2)
C5' 0.048(3) 0.050(3) 0.031(3) -0.001(2) 0.009(2) -0.010(2)
C9 0.057(3) 0.047(3) 0.031(3) -0.002(2) 0.011(2) -0.003(2)
C1" 0.059(3) 0.049(3) 0.029(3) -0.001(2) 0.004(2) 0.017(2)
C5" 0.033(3) 0.085(4) 0.039(3) 0.005(3) 0.001(2) -0.008(3)
C7 0.029(2) 0.042(2) 0.036(3) -0.002(2) -0.001(2) 0.0029(19)
C8" 0.034(2) 0.036(2) 0.029(2) 0.0008(19) -0.0001(19) -0.0003(18)
C2' 0.027(2) 0.032(2) 0.037(3) -0.0007(19) 0.0015(19) -0.0012(16)
C8 0.041(3) 0.042(3) 0.032(3) 0.000(2) -0.001(2) 0.000(2)
C8' 0.023(2) 0.044(2) 0.034(3) -0.001(2) 0.0001(18) 0.0020(18)
C3" 0.040(3) 0.082(4) 0.035(3) 0.008(3) 0.005(2) 0.024(3)
C3 0.043(3) 0.038(3) 0.062(4) 0.003(2) -0.006(3) -0.003(2)
C7' 0.031(2) 0.037(2) 0.035(3) -0.003(2) 0.0027(19) 0.0047(18)
C6" 0.039(3) 0.059(3) 0.031(3) -0.001(2) -0.001(2) 0.001(2)
C2 0.027(2) 0.036(2) 0.043(3) -0.004(2) -0.004(2) 0.0001(18)
C9' 0.034(2) 0.040(2) 0.032(3) 0.0005(19) -0.007(2) -0.0002(19)
C10' 0.038(3) 0.049(3) 0.049(3) -0.004(2) -0.011(2) 0.008(2)
C2" 0.038(3) 0.059(3) 0.030(3) 0.004(2) 0.002(2) 0.012(2)
C6' 0.034(3) 0.050(3) 0.046(3) -0.009(2) 0.008(2) -0.011(2)
C3' 0.030(2) 0.037(2) 0.029(3) -0.0009(19) 0.0008(18) -0.0013(18)
C1 0.036(2) 0.038(2) 0.052(3) -0.009(2) -0.007(2) -0.001(2)
C10" 0.050(3) 0.054(3) 0.040(3) 0.005(2) 0.004(2) -0.002(2)
C9" 0.041(3) 0.042(2) 0.033(3) -0.005(2) 0.004(2) -0.001(2)
C10 0.081(4) 0.053(3) 0.038(3) -0.002(2) 0.021(3) -0.016(3)
C5 0.036(3) 0.063(3) 0.038(3) 0.007(2) -0.002(2) -0.003(2)
C6 0.033(2) 0.049(3) 0.033(3) -0.001(2) 0.003(2) -0.006(2)
C4' 0.034(2) 0.043(3) 0.033(3) -0.008(2) 0.003(2) -0.0051(19)
C11 0.074(4) 0.058(3) 0.069(4) -0.015(3) 0.039(3) -0.022(3)
C11" 0.073(4) 0.063(4) 0.044(4) 0.012(3) -0.003(3) 0.010(3)
C4" 0.032(3) 0.110(5) 0.036(3) 0.015(3) 0.005(2) 0.007(3)
C12' 0.096(5) 0.061(4) 0.052(4) -0.006(3) -0.012(3) 0.033(3)
C12" 0.053(4) 0.094(5) 0.069(5) 0.028(4) -0.010(3) 0.006(3)
C4 0.041(3) 0.051(3) 0.051(4) 0.014(2) -0.005(2) 0.002(2)
C12 0.089(5) 0.058(4) 0.120(6) -0.016(4) 0.068(5) -0.018(3)
C11' 0.064(4) 0.045(3) 0.053(4) -0.005(3) -0.015(3) 0.014(2)

loop_
_atom_type_symbol
_atom_type_description
_atom_type_scat_dispersion_real
_atom_type_scat_dispersion_imag
_atom_type_scat_source
C C 0.0181 0.0091 'International Tables Vol C Tables 4.2.6.8 and 6.1.1.4'
H H 0.0000 0.0000 'International Tables Vol C Tables 4.2.6.8 and 6.1.1.4'
O O 0.0492 0.0322 'International Tables Vol C Tables 4.2.6.8 and 6.1.1.4'

loop_
_geom_angle_atom_site_label_1
_geom_angle_atom_site_label_2
_geom_angle_atom_site_label_3
_geom_angle
C1 O2 C8 112.0(4)
C1' O2' C8' 108.5(3)
C1" O2" C8" 110.4(4)
O2' C1' C2' 107.5(4)
O1' C1' O2' 120.6(4)
O1' C1' C2' 131.9(4)
C6" C7" C8" 129.5(4)
C2" C7" C8" 109.4(4)
C2" C7" C6" 121.1(5)
H5'A C5' H5'B 107.9
C6' C5' H5'A 109.3
C6' C5' H5'B 109.3
C4' C5' H5'A 109.3
C4' C5' H5'B 109.3
C4' C5' C6' 111.7(4)
C8 C9 H9 116.6
C8 C9 C10 126.9(5)
C10 C9 H9 116.6
O2" C1" C2" 108.1(4)
O1" C1" O2" 120.9(5)
O1" C1" C2" 131.0(6)
C6" C5" H5" 119.3
C4" C5" H5" 119.3
C4" C5" C6" 121.3(6)
C8 C7 C2 104.4(4)
C8 C7 C9' 112.6(4)
C8 C7 C6 115.2(4)
C2 C7 C9' 88.5(3)
C6 C7 C2 114.1(4)
C6 C7 C9' 118.3(4)
O2" C8" C7" 104.0(4)
O2" C8" C3' 109.9(3)
O2" C8" C9" 112.4(4)
C7" C8" C3' 119.8(4)
C7" C8" C9" 122.2(4)
C9" C8" C3' 88.1(3)
C1' C2' C3' 126.5(4)
C7' C2' C1' 110.0(4)
C7' C2' C3' 123.4(4)
O2 C8 C7 108.5(4)
C9 C8 O2 121.2(5)
C9 C8 C7 130.2(5)
O2' C8' C7' 104.9(3)
O2' C8' C2 110.6(4)
O2' C8' C9' 110.0(4)
C7' C8' C2 124.4(4)
C7' C8' C9' 117.9(4)
C9' C8' C2 88.3(3)
C2" C3" H3" 121.5
C4" C3" H3" 121.5
C4" C3" C2" 117.0(5)
C2 C3 H3 119.5
C4 C3 H3 119.5
C4 C3 C2 121.1(5)
C2' C7' C8' 108.5(4)
C2' C7' C6' 122.9(4)
C8' C7' C6' 128.0(4)
C7" C6" C5" 117.5(5)
C7" C6" H6" 121.3
C5" C6" H6" 121.3
C7 C2 C8' 91.0(3)
C3 C2 C7 117.1(4)
C3 C2 C8' 119.5(4)
C3 C2 C1 110.0(4)
C1 C2 C7 104.0(4)
C1 C2 C8' 113.2(4)
C7 C9' H9' 108.0
C8' C9' C7 90.2(3)
C8' C9' H9' 108.0
C10' C9' C7 123.0(4)
C10' C9' C8' 118.0(4)
C10' C9' H9' 108.0
C9' C10' H10A 109.0
C9' C10' H10B 109.0
C9' C10' C11' 112.8(5)
H10A C10' H10B 107.8
C11' C10' H10A 109.0
C11' C10' H10B 109.0
C7" C2" C1" 108.0(4)
C7" C2" C3" 121.4(5)
C3" C2" C1" 130.5(5)
C5' C6' H6'A 110.1
C5' C6' H6'B 110.1
C7' C6' C5' 108.0(4)
C7' C6' H6'A 110.1
C7' C6' H6'B 110.1
H6'A C6' H6'B 108.4
C8" C3' H3' 110.9
C2' C3' C8" 118.1(4)
C2' C3' H3' 110.9
C2' C3' C4' 115.0(4)
C4' C3' C8" 89.3(3)
C4' C3' H3' 110.9
O2 C1 C2 110.2(4)
O1 C1 O2 121.6(5)
O1 C1 C2 128.2(5)
H10C C10" H10D 107.6
C9" C10" H10C 108.7
C9" C10" H10D 108.7
C9" C10" C11" 114.3(4)
C11" C10" H10C 108.7
C11" C10" H10D 108.7
C8" C9" H9" 108.2
C8" C9" C4' 90.0(4)
C10" C9" C8" 121.1(4)
C10" C9" H9" 108.2
C10" C9" C4' 119.4(4)
C4' C9" H9" 108.2
C9 C10 H10E 109.1
C9 C10 H10F 109.1
C9 C10 C11 112.4(4)
H10E C10 H10F 107.9
C11 C10 H10E 109.1
C11 C10 H10F 109.1
H5A C5 H5B 108.0
C6 C5 H5A 109.3
C6 C5 H5B 109.3
C4 C5 H5A 109.3
C4 C5 H5B 109.3
C4 C5 C6 111.5(4)
C7 C6 C5 110.9(4)
C7 C6 H6A 109.5
C7 C6 H6B 109.5
C5 C6 H6A 109.5
C5 C6 H6B 109.5
H6A C6 H6B 108.1
C5' C4' C3' 112.5(4)
C5' C4' C9" 115.5(4)
C5' C4' H4' 112.8
C3' C4' H4' 112.8
C9" C4' C3' 88.2(3)
C9" C4' H4' 112.8
C10 C11 H11A 109.0
C10 C11 H11B 109.0
C10 C11 C12 112.7(6)
H11A C11 H11B 107.8
C12 C11 H11A 109.0
C12 C11 H11B 109.0
C10" C11" H11C 108.7
C10" C11" H11D 108.7
H11C C11" H11D 107.6
C12" C11" C10" 114.4(5)
C12" C11" H11C 108.7
C12" C11" H11D 108.7
C5" C4" C3" 121.6(5)
C5" C4" H4" 119.2
C3" C4" H4" 119.2
H12A C12' H12B 109.5
H12A C12' H12C 109.5
H12B C12' H12C 109.5
C11' C12' H12A 109.5
C11' C12' H12B 109.5
C11' C12' H12C 109.5
C11" C12" H12D 109.5
C11" C12" H12E 109.5
C11" C12" H12F 109.5
H12D C12" H12E 109.5
H12D C12" H12F 109.5
H12E C12" H12F 109.5
C3 C4 C5 122.6(5)
C3 C4 H4 118.7
C5 C4 H4 118.7
C11 C12 H12G 109.5
C11 C12 H12H 109.5
C11 C12 H12I 109.5
H12G C12 H12H 109.5
H12G C12 H12I 109.5
H12H C12 H12I 109.5
C10' C11' C12' 112.7(5)
C10' C11' H11E 109.1
C10' C11' H11F 109.1
C12' C11' H11E 109.1
C12' C11' H11F 109.1
H11E C11' H11F 107.8

loop_
_geom_bond_atom_site_label_1
_geom_bond_atom_site_label_2
_geom_bond_distance
O2 C8 1.409(6)
O2 C1 1.366(6)
O2' C1' 1.388(5)
O2' C8' 1.448(6)
O2" C1" 1.376(6)
O2" C8" 1.457(5)
O1' C1' 1.201(5)
O1 C1 1.192(6)
O1" C1" 1.203(6)
C1' C2' 1.452(7)
C7" C8" 1.489(6)
C7" C6" 1.382(7)
C7" C2" 1.378(7)
C5' H5'A 0.9700
C5' H5'B 0.9700
C5' C6' 1.533(7)
C5' C4' 1.518(6)
C9 H9 0.9300
C9 C8 1.304(7)
C9 C10 1.495(7)
C1" C2" 1.467(8)
C5" H5" 0.9300
C5" C6" 1.394(7)
C5" C4" 1.376(9)
C7 C8 1.512(7)
C7 C2 1.550(6)
C7 C9' 1.575(6)
C7 C6 1.515(7)
C8" C3' 1.564(6)
C8" C9" 1.545(7)
C2' C7' 1.331(6)
C2' C3' 1.486(6)
C8' C7' 1.490(7)
C8' C2 1.566(6)
C8' C9' 1.563(6)
C3" H3" 0.9300
C3" C2" 1.403(7)
C3" C4" 1.378(9)
C3 H3 0.9300
C3 C2 1.496(7)
C3 C4 1.341(8)
C7' C6' 1.505(7)
C6" H6" 0.9300
C2 C1 1.511(7)
C9' H9' 0.9800
C9' C10' 1.508(7)
C10' H10A 0.9700
C10' H10B 0.9700
C10' C11' 1.520(7)
C6' H6'A 0.9700
C6' H6'B 0.9700
C3' H3' 0.9800
C3' C4' 1.554(7)
C10" H10C 0.9700
C10" H10D 0.9700
C10" C9" 1.524(7)
C10" C11" 1.558(8)
C9" H9" 0.9800
C9" C4' 1.554(6)
C10 H10E 0.9700
C10 H10F 0.9700
C10 C11 1.519(8)
C5 H5A 0.9700
C5 H5B 0.9700
C5 C6 1.541(7)
C5 C4 1.490(7)
C6 H6A 0.9700
C6 H6B 0.9700
C4' H4' 0.9800
C11 H11A 0.9700
C11 H11B 0.9700
C11 C12 1.527(8)
C11" H11C 0.9700
C11" H11D 0.9700
C11" C12" 1.490(10)
C4" H4" 0.9300
C12' H12A 0.9600
C12' H12B 0.9600
C12' H12C 0.9600
C12' C11' 1.521(8)
C12" H12D 0.9600
C12" H12E 0.9600
C12" H12F 0.9600
C4 H4 0.9300
C12 H12G 0.9600
C12 H12H 0.9600
C12 H12I 0.9600
C11' H11E 0.9700
C11' H11F 0.9700

loop_
_geom_torsion_atom_site_label_1
_geom_torsion_atom_site_label_2
_geom_torsion_atom_site_label_3
_geom_torsion_atom_site_label_4
_geom_torsion
O2' C1' C2' C7' 2.8(5)
O2' C1' C2' C3' 179.0(4)
O2' C8' C7' C2' -6.2(5)
O2' C8' C7' C6' -177.5(4)
O2' C8' C2 C7 100.4(4)
O2' C8' C2 C3 -21.9(6)
O2' C8' C2 C1 -153.9(4)
O2' C8' C9' C7 -101.2(4)
O2' C8' C9' C10' 27.1(5)
O2" C1" C2" C7" -2.4(5)
O2" C1" C2" C3" 176.7(5)
O2" C8" C3' C2' -20.9(6)
O2" C8" C3' C4' 97.3(4)
O2" C8" C9" C10" 30.1(6)
O2" C8" C9" C4' -95.0(4)
O1' C1' C2' C7' -175.3(5)
O1' C1' C2' C3' 0.9(8)
O1" C1" C2" C7" 178.9(6)
O1" C1" C2" C3" -2.0(9)
C1' O2' C8' C7' 7.9(4)
C1' O2' C8' C2 144.2(4)
C1' O2' C8' C9' -119.8(4)
C1' C2' C7' C8' 2.2(5)
C1' C2' C7' C6' 174.1(4)
C1' C2' C3' C8" -64.1(6)
C1' C2' C3' C4' -167.6(4)
C7" C8" C3' C2' 99.4(5)
C7" C8" C3' C4' -142.4(4)
C7" C8" C9" C10" -94.6(5)
C7" C8" C9" C4' 140.3(4)
C9 C10 C11 C12 -179.1(5)
C1" O2" C8" C7" -2.2(5)
C1" O2" C8" C3' 127.2(4)
C1" O2" C8" C9" -136.4(4)
C7 C2 C1 O2 -5.8(5)
C7 C2 C1 O1 174.5(5)
C7 C9' C10' C11' -67.1(6)
C8" O2" C1" O1" -178.2(5)
C8" O2" C1" C2" 2.9(5)
C8" C7" C6" C5" 177.0(5)
C8" C7" C2" C1" 1.0(5)
C8" C7" C2" C3" -178.3(4)
C8" C3' C4' C5' -101.2(4)
C8" C3' C4' C9" 15.7(3)
C8" C9" C4' C5' 98.2(4)
C8" C9" C4' C3' -15.9(3)
C2' C7' C6' C5' -30.2(6)
C2' C3' C4' C5' 19.8(6)
C2' C3' C4' C9" 136.7(4)
C8 O2 C1 O1 179.5(5)
C8 O2 C1 C2 -0.2(5)
C8 C9 C10 C11 130.5(6)
C8 C7 C2 C8' 123.2(4)
C8 C7 C2 C3 -112.5(5)
C8 C7 C2 C1 9.0(4)
C8 C7 C9' C8' -115.3(4)
C8 C7 C9' C10' 120.4(5)
C8 C7 C6 C5 74.8(5)
C8' O2' C1' O1' 171.7(4)
C8' O2' C1' C2' -6.7(4)
C8' C7' C6' C5' 140.0(4)
C8' C2 C1 O2 -103.1(4)
C8' C2 C1 O1 77.2(6)
C8' C9' C10' C11' -177.7(4)
C3 C2 C1 O2 120.4(4)
C3 C2 C1 O1 -59.3(6)
C7' C2' C3' C8" 111.7(5)
C7' C2' C3' C4' 8.2(6)
C7' C8' C2 C7 -133.5(5)
C7' C8' C2 C3 104.2(6)
C7' C8' C2 C1 -27.8(6)
C7' C8' C9' C7 138.8(4)
C7' C8' C9' C10' -93.0(5)
C6" C7" C8" O2" -176.6(5)
C6" C7" C8" C3' 60.3(7)
C6" C7" C8" C9" -48.1(7)
C6" C7" C2" C1" 178.5(4)
C6" C7" C2" C3" -0.7(7)
C6" C5" C4" C3" -0.5(8)
C2 C7 C8 O2 -9.6(5)
C2 C7 C8 C9 174.3(5)
C2 C7 C9' C8' -10.3(4)
C2 C7 C9' C10' -134.6(5)
C2 C7 C6 C5 -46.0(5)
C2 C8' C7' C2' -134.7(5)
C2 C8' C7' C6' 54.0(7)
C2 C8' C9' C7 10.2(4)
C2 C8' C9' C10' 138.5(4)
C2 C3 C4 C5 -3.8(9)
C9' C7 C8 O2 84.9(5)
C9' C7 C8 C9 -91.3(6)
C9' C7 C2 C8' 10.3(4)
C9' C7 C2 C3 134.5(4)
C9' C7 C2 C1 -103.9(4)
C9' C7 C6 C5 -148.0(4)
C9' C8' C7' C2' 116.6(4)
C9' C8' C7' C6' -54.8(6)
C9' C8' C2 C7 -10.4(4)
C9' C8' C2 C3 -132.6(5)
C9' C8' C2 C1 95.3(4)
C9' C10' C11' C12' -162.7(5)
C2" C7" C8" O2" 0.7(5)
C2" C7" C8" C3' -122.5(4)
C2" C7" C8" C9" 129.1(5)
C2" C7" C6" C5" 0.0(7)
C2" C3" C4" C5" -0.2(8)
C6' C5' C4' C3' -52.8(6)
C6' C5' C4' C9" -152.0(4)
C3' C8" C9" C10" 140.9(4)
C3' C8" C9" C4' 15.8(3)
C3' C2' C7' C8' -174.1(4)
C3' C2' C7' C6' -2.2(7)
C1 O2 C8 C9 -177.0(5)
C1 O2 C8 C7 6.4(5)
C10" C9" C4' C5' -28.2(6)
C10" C9" C4' C3' -142.3(4)
C9" C8" C3' C2' -134.0(4)
C9" C8" C3' C4' -15.8(3)
C9" C10" C11" C12" -59.8(7)
C10 C9 C8 O2 1.6(8)
C10 C9 C8 C7 177.3(5)
C6 C7 C8 O2 -135.4(4)
C6 C7 C8 C9 48.4(7)
C6 C7 C2 C8' -110.2(4)
C6 C7 C2 C3 14.0(6)
C6 C7 C2 C1 135.6(4)
C6 C7 C9' C8' 106.4(4)
C6 C7 C9' C10' -17.9(7)
C6 C5 C4 C3 -29.8(8)
C4' C5' C6' C7' 56.9(5)
C11" C10" C9" C8" 94.3(6)
C11" C10" C9" C4' -155.8(5)
C4" C5" C6" C7" 0.5(8)
C4" C3" C2" C7" 0.8(7)
C4" C3" C2" C1" -178.2(5)
C4 C3 C2 C7 12.4(7)
C4 C3 C2 C8' 120.6(5)
C4 C3 C2 C1 -106.0(6)
C4 C5 C6 C7 53.8(6)
